data_2103038
loop_
_publ_author_name
'Ogorodnyk, Ivan V.'
'Baumer, Vyacheslav N.'
'Zatovsky, Igor V.'
'Slobodyanik, Nikolay S.'
'Shishkin, Oleg V.'
'Domasevitch, Konstantin V.'

_publ_section_title
;
 Equilibrium langbeinite-related phosphates
 Cs~1+<i>x~</i>Ln~<i>x~</i>Zr~2{-~<i>x</i>}(PO~4~)~3~ (Ln = Sm--Lu) in
 the melted systems Cs~2~O--P~2~O~5~--LnF~3~--ZrF~4~
;
_journal_coeditor_code SX5073
_journal_issue 6
_journal_name_full 'Acta Crystallographica Section B'
_journal_page_first 819
_journal_page_last 827
_journal_paper_doi 10.1107/S0108768107049385
_journal_volume 63
_journal_year 2007
_chemical_formula_moiety 'O12 P3 Tb0.87 Zr1.13, 1(Cs), 0.87(Cs)'
_chemical_formula_sum 'Cs1.87 O12 P3 Tb0.87 Zr1.13'
_chemical_formula_weight 775.00
_space_group_IT_number 198
_symmetry_cell_setting cubic
_symmetry_space_group_name_Hall 'P 2ac 2ab 3'
_symmetry_space_group_name_H-M 'P 21 3'
_atom_sites_solution_hydrogens none
_atom_sites_solution_primary direct
_atom_sites_solution_secondary difmap
_audit_creation_method 'WinGX routine CIF_UPDATE'
_cell_angle_alpha 90
_cell_angle_beta 90
_cell_angle_gamma 90
_cell_formula_units_Z 4
_cell_length_a 10.4920(12)
_cell_length_b 10.4920(12)
_cell_length_c 10.4920(12)
_cell_measurement_reflns_used 8906
_cell_measurement_temperature 293(2)
_cell_measurement_theta_max 28.15
_cell_measurement_theta_min 2.75
_cell_volume 1155.0(2)
_computing_cell_refinement 'CrysAlis CCD (Oxford Diffraction Ltd., 2005)'
_computing_data_collection 'CrysAlis CCD (Oxford Diffraction Ltd., 2005)'
_computing_data_reduction 'CrysAlis RED (Oxford Diffraction Ltd., 2005)'
_computing_molecular_graphics 'DIAMOND (Brandenburg, 2006)'
_computing_publication_material 'WinGX publication routines (Farrugia, 1999)'
_computing_structure_refinement 'SHELXL-97 (Sheldrick, 1997)'
_computing_structure_solution 'SHELXS-97 (Sheldrick, 1997)'
_diffrn_ambient_temperature 293(2)
_diffrn_measured_fraction_theta_full 0.987
_diffrn_measured_fraction_theta_max 0.987
_diffrn_measurement_device_type XCalibur-3
_diffrn_measurement_method '\f and \w scans'
_diffrn_radiation_monochromator graphite
_diffrn_radiation_type MoK\a
_diffrn_radiation_wavelength 0.71073
_diffrn_reflns_av_R_equivalents 0.0369
_diffrn_reflns_limit_h_max 13
_diffrn_reflns_limit_h_min -13
_diffrn_reflns_limit_k_max 12
_diffrn_reflns_limit_k_min -13
_diffrn_reflns_limit_l_max 13
_diffrn_reflns_limit_l_min -13
_diffrn_reflns_number 8906
_diffrn_reflns_theta_full 28.15
_diffrn_reflns_theta_max 28.15
_diffrn_reflns_theta_min 2.75
_diffrn_standards_interval_count 0
_diffrn_standards_interval_time 0
_diffrn_standards_number 0
_exptl_absorpt_coefficient_mu 12.594
_exptl_absorpt_correction_T_max 0.4324
_exptl_absorpt_correction_T_min 0.2935
_exptl_absorpt_correction_type multi-scan
_exptl_absorpt_process_details
;
        [c.f. r.h. blessing, acta cryst. (1995), a51, 33-38]
;
_exptl_crystal_colour colourless
_exptl_crystal_density_diffrn 4.457
_exptl_crystal_density_method 'not measured'
_exptl_crystal_description tetrahedron
_exptl_crystal_F_000 1382.7
_exptl_crystal_size_max 0.1
_exptl_crystal_size_mid 0.08
_exptl_crystal_size_min 0.07
_refine_diff_density_max 0.866
_refine_diff_density_min -0.896
_refine_ls_abs_structure_details 'Flack H D (1983), Acta Cryst. A39, 876-881'
_refine_ls_abs_structure_Flack 0.02(3)
_refine_ls_extinction_method none
_refine_ls_goodness_of_fit_ref 1.254
_refine_ls_hydrogen_treatment undef
_refine_ls_matrix_type full
_refine_ls_number_parameters 64
_refine_ls_number_reflns 942
_refine_ls_number_restraints 3
_refine_ls_restrained_S_all 1.252
_refine_ls_R_factor_all 0.0181
_refine_ls_R_factor_gt 0.0172
_refine_ls_shift/su_max 0.003
_refine_ls_structure_factor_coef Fsqd
_refine_ls_weighting_details 'calc w=1/[\s^2^(Fo^2^)+(0.0277P)^2^+1.4032P] where P=(Fo^2^+2Fc^2^)/3'
_refine_ls_weighting_scheme calc
_refine_ls_wR_factor_gt 0.0472
_refine_ls_wR_factor_ref 0.0476
_reflns_number_gt 923
_reflns_number_total 942
_reflns_threshold_expression >2sigma(I)
_cod_data_source_file sx5073.cif
_cod_data_source_block CsTbZrP
_cod_database_code 2103038
_cod_database_fobs_code 2103038

loop_
_symmetry_equiv_pos_as_xyz
'x, y, z'
'-x+1/2, -y, z+1/2'
'x+1/2, -y+1/2, -z'
'-x, y+1/2, -z+1/2'
'y, z, x'
'-y+1/2, -z, x+1/2'
'y+1/2, -z+1/2, -x'
'-y, z+1/2, -x+1/2'
'z, x, y'
'-z, x+1/2, -y+1/2'
'-z+1/2, -x, y+1/2'
'z+1/2, -x+1/2, -y'

loop_
_atom_site_type_symbol
_atom_site_label
_atom_site_fract_x
_atom_site_fract_y
_atom_site_fract_z
_atom_site_U_iso_or_equiv
_atom_site_adp_type
_atom_site_calc_flag
_atom_site_refinement_flags
_atom_site_occupancy
Cs Cs1 0.71059(3) 0.71059(3) 0.71059(3) 0.01566(17) Uani d SP 1.016(3)
Cs Cs2 0.92920(3) 0.92920(3) 0.92920(3) 0.01075(19) Uani d SP 0.855(3)
Zr Zr1 0.14539(3) 0.14539(3) 0.14539(3) 0.00694(14) Uani d SP 0.657(3)
Zr Zr2 0.41474(3) 0.41474(3) 0.41474(3) 0.00594(13) Uani d SP 0.4722(9)
Tb Tb1 0.14539(3) 0.14539(3) 0.14539(3) 0.00694(14) Uani d SP 0.343(3)
Tb Tb2 0.41474(3) 0.41474(3) 0.41474(3) 0.00594(13) Uani d SP 0.5278(9)
P P1 0.45951(11) 0.23214(12) 0.12342(12) 0.0075(2) Uani d . 1
O O1 0.3175(4) 0.2323(4) 0.0852(4) 0.0151(7) Uani d . 1
O O2 0.5378(4) 0.2941(4) 0.0167(4) 0.0189(8) Uani d . 1
O O3 0.5069(4) 0.0950(4) 0.1453(4) 0.0168(8) Uani d . 1
O O4 0.4781(4) 0.3099(4) 0.2462(4) 0.0168(8) Uani d . 1

loop_
_atom_site_aniso_label
_atom_site_aniso_U_11
_atom_site_aniso_U_22
_atom_site_aniso_U_33
_atom_site_aniso_U_12
_atom_site_aniso_U_13
_atom_site_aniso_U_23
Cs1 0.01566(17) 0.01566(17) 0.01566(17) 0.00145(12) 0.00145(12) 0.00145(12)
Cs2 0.01075(19) 0.01075(19) 0.01075(19) -0.00090(12) -0.00090(12) -0.00090(12)
Zr1 0.00694(14) 0.00694(14) 0.00694(14) 0.00073(12) 0.00073(12) 0.00073(12)
Zr2 0.00594(13) 0.00594(13) 0.00594(13) -0.00056(10) -0.00056(10) -0.00056(10)
Tb1 0.00694(14) 0.00694(14) 0.00694(14) 0.00073(12) 0.00073(12) 0.00073(12)
Tb2 0.00594(13) 0.00594(13) 0.00594(13) -0.00056(10) -0.00056(10) -0.00056(10)
P1 0.0075(6) 0.0090(5) 0.0061(5) 0.0008(4) 0.0005(4) -0.0004(4)
O1 0.0129(17) 0.0214(19) 0.0111(17) 0.0029(14) -0.0057(13) -0.0024(15)
O2 0.024(2) 0.0165(19) 0.0161(19) -0.0004(16) 0.0109(16) -0.0002(16)
O3 0.0161(18) 0.0139(18) 0.0202(19) 0.0056(15) 0.0020(15) 0.0065(15)
O4 0.0155(19) 0.023(2) 0.0122(17) 0.0002(15) -0.0005(15) -0.0056(15)

loop_
_atom_type_symbol
_atom_type_description
_atom_type_scat_dispersion_real
_atom_type_scat_dispersion_imag
_atom_type_scat_source
O O 0.0106 0.006 'International Tables Vol C Tables 4.2.6.8 and 6.1.1.4'
P P 0.1023 0.0942 'International Tables Vol C Tables 4.2.6.8 and 6.1.1.4'
Zr Zr -2.9673 0.5597 'International Tables Vol C Tables 4.2.6.8 and 6.1.1.4'
Cs Cs -0.368 2.1192 'International Tables Vol C Tables 4.2.6.8 and 6.1.1.4'
Tb Tb -0.1723 4.1537 'International Tables Vol C Tables 4.2.6.8 and 6.1.1.4'

loop_
_geom_angle_atom_site_label_1
_geom_angle_atom_site_label_2
_geom_angle_atom_site_label_3
_geom_angle_site_symmetry_1
_geom_angle_site_symmetry_3
_geom_angle
O1 Cs1 O1 4_655 7_556 89.16(10)
O1 Cs1 O1 4_655 11_565 89.16(10)
O1 Cs1 O1 7_556 11_565 89.16(10)
O1 Cs1 O4 4_655 12_566 82.74(10)
O1 Cs1 O4 7_556 12_566 165.91(10)
O1 Cs1 O4 11_565 12_566 102.18(10)
O1 Cs1 O4 4_655 2_665 102.18(10)
O1 Cs1 O4 7_556 2_665 82.74(10)
O1 Cs1 O4 11_565 2_665 165.91(10)
O4 Cs1 O4 12_566 2_665 87.70(11)
O1 Cs1 O4 4_655 8_656 165.91(10)
O1 Cs1 O4 7_556 8_656 102.18(10)
O1 Cs1 O4 11_565 8_656 82.74(10)
O4 Cs1 O4 12_566 8_656 87.70(11)
O4 Cs1 O4 2_665 8_656 87.70(11)
O1 Cs1 O2 4_655 2_665 57.98(10)
O1 Cs1 O2 7_556 2_665 82.54(10)
O1 Cs1 O2 11_565 2_665 146.03(10)
O4 Cs1 O2 12_566 2_665 83.39(10)
O4 Cs1 O2 2_665 2_665 44.20(10)
O4 Cs1 O2 8_656 2_665 131.20(10)
O1 Cs1 O2 4_655 12_566 82.54(10)
O1 Cs1 O2 7_556 12_566 146.03(10)
O1 Cs1 O2 11_565 12_566 57.98(10)
O4 Cs1 O2 12_566 12_566 44.20(10)
O4 Cs1 O2 2_665 12_566 131.20(10)
O4 Cs1 O2 8_656 12_566 83.39(10)
O2 Cs1 O2 2_665 12_566 119.08(2)
O1 Cs1 O2 4_655 8_656 146.03(10)
O1 Cs1 O2 7_556 8_656 57.98(10)
O1 Cs1 O2 11_565 8_656 82.54(10)
O4 Cs1 O2 12_566 8_656 131.20(10)
O4 Cs1 O2 2_665 8_656 83.39(10)
O4 Cs1 O2 8_656 8_656 44.20(10)
O2 Cs1 O2 2_665 8_656 119.08(2)
O2 Cs1 O2 12_566 8_656 119.08(2)
O1 Cs1 P1 4_655 12_566 94.09(8)
O1 Cs1 P1 7_556 12_566 168.70(8)
O1 Cs1 P1 11_565 12_566 80.08(7)
O4 Cs1 P1 12_566 12_566 25.06(7)
O4 Cs1 P1 2_665 12_566 107.06(8)
O4 Cs1 P1 8_656 12_566 73.22(7)
O2 Cs1 P1 2_665 12_566 108.34(7)
O2 Cs1 P1 12_566 12_566 24.98(7)
O2 Cs1 P1 8_656 12_566 116.56(7)
O1 Cs1 P1 4_655 2_665 80.08(7)
O1 Cs1 P1 7_556 2_665 94.09(8)
O1 Cs1 P1 11_565 2_665 168.70(8)
O4 Cs1 P1 12_566 2_665 73.22(7)
O4 Cs1 P1 2_665 2_665 25.06(7)
O4 Cs1 P1 8_656 2_665 107.06(8)
O2 Cs1 P1 2_665 2_665 24.98(7)
O2 Cs1 P1 12_566 2_665 116.56(7)
O2 Cs1 P1 8_656 2_665 108.34(7)
P1 Cs1 P1 12_566 2_665 97.13(3)
O1 Cs1 P1 4_655 8_656 168.70(8)
O1 Cs1 P1 7_556 8_656 80.08(7)
O1 Cs1 P1 11_565 8_656 94.09(8)
O4 Cs1 P1 12_566 8_656 107.06(8)
O4 Cs1 P1 2_665 8_656 73.22(7)
O4 Cs1 P1 8_656 8_656 25.06(7)
O2 Cs1 P1 2_665 8_656 116.56(7)
O2 Cs1 P1 12_566 8_656 108.34(7)
O2 Cs1 P1 8_656 8_656 24.98(7)
P1 Cs1 P1 12_566 8_656 97.13(3)
P1 Cs1 P1 2_665 8_656 97.13(3)
O3 Cs2 O3 12_566 2_665 98.66(10)
O3 Cs2 O3 12_566 8_656 98.66(10)
O3 Cs2 O3 2_665 8_656 98.66(10)
O3 Cs2 O2 12_566 6_665 151.75(11)
O3 Cs2 O2 2_665 6_665 99.44(11)
O3 Cs2 O2 8_656 6_665 99.86(10)
O3 Cs2 O2 12_566 3_566 99.44(11)
O3 Cs2 O2 2_665 3_566 99.86(10)
O3 Cs2 O2 8_656 3_566 151.75(11)
O2 Cs2 O2 6_665 3_566 56.10(12)
O3 Cs2 O2 12_566 10_656 99.86(10)
O3 Cs2 O2 2_665 10_656 151.75(11)
O3 Cs2 O2 8_656 10_656 99.44(11)
O2 Cs2 O2 6_665 10_656 56.10(12)
O2 Cs2 O2 3_566 10_656 56.10(12)
O3 Cs2 O4 12_566 2_665 113.84(10)
O3 Cs2 O4 2_665 2_665 46.22(10)
O3 Cs2 O4 8_656 2_665 54.10(10)
O2 Cs2 O4 6_665 2_665 94.32(10)
O2 Cs2 O4 3_566 2_665 133.89(10)
O2 Cs2 O4 10_656 2_665 138.77(11)
O3 Cs2 O4 12_566 12_566 46.22(10)
O3 Cs2 O4 2_665 12_566 54.10(10)
O3 Cs2 O4 8_656 12_566 113.84(11)
O2 Cs2 O4 6_665 12_566 138.77(11)
O2 Cs2 O4 3_566 12_566 94.32(10)
O2 Cs2 O4 10_656 12_566 133.89(10)
O4 Cs2 O4 2_665 12_566 87.33(10)
O3 Cs2 O4 12_566 8_656 54.10(10)
O3 Cs2 O4 2_665 8_656 113.84(11)
O3 Cs2 O4 8_656 8_656 46.22(10)
O2 Cs2 O4 6_665 8_656 133.89(10)
O2 Cs2 O4 3_566 8_656 138.77(11)
O2 Cs2 O4 10_656 8_656 94.32(10)
O4 Cs2 O4 2_665 8_656 87.33(10)
O4 Cs2 O4 12_566 8_656 87.33(10)
O3 Cs2 O4 12_566 3_566 85.66(10)
O3 Cs2 O4 2_665 3_566 59.88(10)
O3 Cs2 O4 8_656 3_566 158.53(10)
O2 Cs2 O4 6_665 3_566 84.87(10)
O2 Cs2 O4 3_566 3_566 44.98(10)
O2 Cs2 O4 10_656 3_566 100.52(10)
O4 Cs2 O4 2_665 3_566 104.887(11)
O4 Cs2 O4 12_566 3_566 55.22(14)
O4 Cs2 O4 8_656 3_566 139.04(7)
O3 Cs2 O4 12_566 6_665 158.53(10)
O3 Cs2 O4 2_665 6_665 85.66(10)
O3 Cs2 O4 8_656 6_665 59.88(10)
O2 Cs2 O4 6_665 6_665 44.98(10)
O2 Cs2 O4 3_566 6_665 100.52(10)
O2 Cs2 O4 10_656 6_665 84.87(10)
O4 Cs2 O4 2_665 6_665 55.22(14)
O4 Cs2 O4 12_566 6_665 139.04(7)
O4 Cs2 O4 8_656 6_665 104.887(11)
O4 Cs2 O4 3_566 6_665 114.26(5)
O3 Cs2 O4 12_566 10_656 59.88(10)
O3 Cs2 O4 2_665 10_656 158.53(10)
O3 Cs2 O4 8_656 10_656 85.66(10)
O2 Cs2 O4 6_665 10_656 100.52(10)
O2 Cs2 O4 3_566 10_656 84.87(10)
O2 Cs2 O4 10_656 10_656 44.98(10)
O4 Cs2 O4 2_665 10_656 139.04(7)
O4 Cs2 O4 12_566 10_656 104.887(11)
O4 Cs2 O4 8_656 10_656 55.22(14)
O4 Cs2 O4 3_566 10_656 114.26(5)
O4 Cs2 O4 6_665 10_656 114.26(5)
O1 Zr1 O1 9 . 90.90(15)
O1 Zr1 O1 9 5 90.90(15)
O1 Zr1 O1 . 5 90.90(15)
O1 Zr1 O2 9 3_455 86.09(15)
O1 Zr1 O2 . 3_455 94.88(15)
O1 Zr1 O2 5 3_455 173.52(16)
O1 Zr1 O2 9 6_554 173.52(16)
O1 Zr1 O2 . 6_554 86.09(15)
O1 Zr1 O2 5 6_554 94.88(15)
O2 Zr1 O2 3_455 6_554 88.45(16)
O1 Zr1 O2 9 10_545 94.88(15)
O1 Zr1 O2 . 10_545 173.52(16)
O1 Zr1 O2 5 10_545 86.09(15)
O2 Zr1 O2 3_455 10_545 88.45(16)
O2 Zr1 O2 6_554 10_545 88.45(16)
O1 Zr1 Cs2 9 1_444 124.63(10)
O1 Zr1 Cs2 . 1_444 124.63(10)
O1 Zr1 Cs2 5 1_444 124.63(10)
O2 Zr1 Cs2 3_455 1_444 53.65(11)
O2 Zr1 Cs2 6_554 1_444 53.65(11)
O2 Zr1 Cs2 10_545 1_444 53.65(11)
O1 Zr1 Cs1 9 4_645 111.14(10)
O1 Zr1 Cs1 . 4_645 48.74(10)
O1 Zr1 Cs1 5 4_645 132.04(10)
O2 Zr1 Cs1 3_455 4_645 54.43(12)
O2 Zr1 Cs1 6_554 4_645 62.67(12)
O2 Zr1 Cs1 10_545 4_645 130.84(11)
Cs2 Zr1 Cs1 1_444 4_645 77.437(8)
O1 Zr1 Cs1 9 2_564 48.74(10)
O1 Zr1 Cs1 . 2_564 132.04(10)
O1 Zr1 Cs1 5 2_564 111.14(10)
O2 Zr1 Cs1 3_455 2_564 62.67(12)
O2 Zr1 Cs1 6_554 2_564 130.84(11)
O2 Zr1 Cs1 10_545 2_564 54.43(12)
Cs2 Zr1 Cs1 1_444 2_564 77.437(8)
Cs1 Zr1 Cs1 4_645 2_564 115.406(6)
O1 Zr1 Cs1 9 3_456 132.04(10)
O1 Zr1 Cs1 . 3_456 111.14(10)
O1 Zr1 Cs1 5 3_456 48.74(10)
O2 Zr1 Cs1 3_455 3_456 130.84(11)
O2 Zr1 Cs1 6_554 3_456 54.43(12)
O2 Zr1 Cs1 10_545 3_456 62.67(12)
Cs2 Zr1 Cs1 1_444 3_456 77.437(8)
Cs1 Zr1 Cs1 4_645 3_456 115.406(6)
Cs1 Zr1 Cs1 2_564 3_456 115.406(6)
O3 Zr2 O3 4_655 11_565 91.90(15)
O3 Zr2 O3 4_655 7_556 91.90(15)
O3 Zr2 O3 11_565 7_556 91.90(15)
O3 Zr2 O4 4_655 9 83.97(15)
O3 Zr2 O4 11_565 9 95.09(15)
O3 Zr2 O4 7_556 9 171.98(16)
O3 Zr2 O4 4_655 . 95.09(15)
O3 Zr2 O4 11_565 . 171.98(16)
O3 Zr2 O4 7_556 . 83.97(15)
O4 Zr2 O4 9 . 89.55(14)
O3 Zr2 O4 4_655 5 171.98(16)
O3 Zr2 O4 11_565 5 83.97(15)
O3 Zr2 O4 7_556 5 95.09(15)
O4 Zr2 O4 9 5 89.55(14)
O4 Zr2 O4 . 5 89.55(14)
O3 Zr2 Cs2 4_655 3_466 50.01(11)
O3 Zr2 Cs2 11_565 3_466 130.67(11)
O3 Zr2 Cs2 7_556 3_466 115.74(11)
O4 Zr2 Cs2 9 3_466 56.47(11)
O4 Zr2 Cs2 . 3_466 57.31(11)
O4 Zr2 Cs2 5 3_466 129.05(10)
O3 Zr2 Cs2 4_655 2_664 130.67(11)
O3 Zr2 Cs2 11_565 2_664 115.74(11)
O3 Zr2 Cs2 7_556 2_664 50.01(11)
O4 Zr2 Cs2 9 2_664 129.05(10)
O4 Zr2 Cs2 . 2_664 56.47(11)
O4 Zr2 Cs2 5 2_664 57.31(11)
Cs2 Zr2 Cs2 3_466 2_664 113.250(6)
O3 Zr2 Cs2 4_655 4_646 115.74(11)
O3 Zr2 Cs2 11_565 4_646 50.01(11)
O3 Zr2 Cs2 7_556 4_646 130.67(11)
O4 Zr2 Cs2 9 4_646 57.31(11)
O4 Zr2 Cs2 . 4_646 129.05(10)
O4 Zr2 Cs2 5 4_646 56.47(11)
Cs2 Zr2 Cs2 3_466 4_646 113.250(6)
Cs2 Zr2 Cs2 2_664 4_646 113.250(6)
O3 Zr2 Cs1 4_655 2_664 77.97(11)
O3 Zr2 Cs1 11_565 2_664 139.14(11)
O3 Zr2 Cs1 7_556 2_664 49.75(11)
O4 Zr2 Cs1 9 2_664 122.44(11)
O4 Zr2 Cs1 . 2_664 39.70(10)
O4 Zr2 Cs1 5 2_664 109.60(11)
Cs2 Zr2 Cs1 3_466 2_664 70.512(9)
Cs2 Zr2 Cs1 2_664 2_664 54.073(10)
Cs2 Zr2 Cs1 4_646 2_664 165.239(12)
O3 Zr2 Cs1 4_655 3_466 49.75(11)
O3 Zr2 Cs1 11_565 3_466 77.97(11)
O3 Zr2 Cs1 7_556 3_466 139.14(11)
O4 Zr2 Cs1 9 3_466 39.70(10)
O4 Zr2 Cs1 . 3_466 109.60(11)
O4 Zr2 Cs1 5 3_466 122.44(11)
Cs2 Zr2 Cs1 3_466 3_466 54.073(10)
Cs2 Zr2 Cs1 2_664 3_466 165.239(12)
Cs2 Zr2 Cs1 4_646 3_466 70.512(9)
Cs1 Zr2 Cs1 2_664 3_466 119.6590(10)
O3 Zr2 Cs1 4_655 4_646 139.14(11)
O3 Zr2 Cs1 11_565 4_646 49.75(11)
O3 Zr2 Cs1 7_556 4_646 77.97(11)
O4 Zr2 Cs1 9 4_646 109.60(11)
O4 Zr2 Cs1 . 4_646 122.44(11)
O4 Zr2 Cs1 5 4_646 39.70(10)
Cs2 Zr2 Cs1 3_466 4_646 165.239(12)
Cs2 Zr2 Cs1 2_664 4_646 70.512(9)
Cs2 Zr2 Cs1 4_646 4_646 54.073(10)
Cs1 Zr2 Cs1 2_664 4_646 119.6590(10)
Cs1 Zr2 Cs1 3_466 4_646 119.6590(10)
O2 P1 O4 . . 108.6(2)
O2 P1 O3 . . 109.4(2)
O4 P1 O3 . . 109.3(2)
O2 P1 O1 . . 109.1(2)
O4 P1 O1 . . 109.9(2)
O3 P1 O1 . . 110.6(2)
O2 P1 Cs2 . 3_466 61.20(16)
O4 P1 Cs2 . 3_466 67.46(16)
O3 P1 Cs2 . 3_466 166.22(16)
O1 P1 Cs2 . 3_466 82.79(15)
O2 P1 Cs1 . 2_664 66.60(17)
O4 P1 Cs1 . 2_664 65.17(15)
O3 P1 Cs1 . 2_664 79.01(16)
O1 P1 Cs1 . 2_664 170.42(16)
Cs2 P1 Cs1 3_466 2_664 87.68(3)
O2 P1 Cs2 . 2_664 129.70(17)
O4 P1 Cs2 . 2_664 59.44(16)
O3 P1 Cs2 . 2_664 50.23(17)
O1 P1 Cs2 . 2_664 121.01(16)
Cs2 P1 Cs2 3_466 2_664 126.37(3)
Cs1 P1 Cs2 2_664 2_664 64.49(2)
O2 P1 Cs1 . 4_645 67.52(16)
O4 P1 Cs1 . 4_645 146.44(16)
O3 P1 Cs1 . 4_645 103.02(17)
O1 P1 Cs1 . 4_645 48.03(15)
Cs2 P1 Cs1 3_466 4_645 83.14(3)
Cs1 P1 Cs1 2_664 4_645 131.73(3)
Cs2 P1 Cs1 2_664 4_645 149.58(4)
P1 O1 Zr1 . . 138.2(2)
P1 O1 Cs1 . 4_645 110.44(19)
Zr1 O1 Cs1 . 4_645 100.62(13)
P1 O1 Cs2 . 3_466 73.08(15)
Zr1 O1 Cs2 . 3_466 133.38(15)
Cs1 O1 Cs2 4_645 3_466 93.35(10)
P1 O2 Tb1 . 3 171.8(3)
P1 O2 Zr1 . 3 171.8(3)
P1 O2 Cs2 . 3_466 93.72(17)
Tb1 O2 Cs2 3 3_466 93.46(14)
Zr1 O2 Cs2 3 3_466 93.46(14)
P1 O2 Cs1 . 2_664 88.42(18)
Tb1 O2 Cs1 3 2_664 94.13(14)
Zr1 O2 Cs1 3 2_664 94.13(14)
Cs2 O2 Cs1 3_466 2_664 100.90(11)
P1 O2 Cs1 . 4_645 89.57(18)
Tb1 O2 Cs1 3 4_645 85.89(12)
Zr1 O2 Cs1 3 4_645 85.89(12)
Cs2 O2 Cs1 3_466 4_645 94.61(11)
Cs1 O2 Cs1 2_664 4_645 164.46(13)
P1 O3 Tb2 . 4_645 154.1(3)
P1 O3 Zr2 . 4_645 154.1(3)
P1 O3 Cs2 . 2_664 107.0(2)
Tb2 O3 Cs2 4_645 2_664 97.36(13)
Zr2 O3 Cs2 4_645 2_664 97.36(13)
P1 O3 Cs1 . 2_664 76.62(16)
Tb2 O3 Cs1 4_645 2_664 103.55(13)
Zr2 O3 Cs1 4_645 2_664 103.55(13)
Cs2 O3 Cs1 2_664 2_664 71.77(8)
P1 O4 Zr2 . . 155.0(2)
P1 O4 Cs1 . 2_664 89.77(17)
Zr2 O4 Cs1 . 2_664 115.22(14)
P1 O4 Cs2 . 2_664 96.95(18)
Zr2 O4 Cs2 . 2_664 90.08(12)
Cs1 O4 Cs2 2_664 2_664 74.01(8)
P1 O4 Cs2 . 3_466 87.36(17)
Zr2 O4 Cs2 . 3_466 89.25(13)
Cs1 O4 Cs2 2_664 3_466 98.25(11)
Cs2 O4 Cs2 2_664 3_466 171.05(13)

loop_
_geom_bond_atom_site_label_1
_geom_bond_atom_site_label_2
_geom_bond_site_symmetry_2
_geom_bond_distance
_geom_bond_publ_flag
Cs1 O1 4_655 3.125(4) ?
Cs1 O1 7_556 3.125(4) ?
Cs1 O1 11_565 3.125(4) ?
Cs1 O4 12_566 3.295(4) ?
Cs1 O4 2_665 3.295(4) ?
Cs1 O4 8_656 3.295(4) ?
Cs1 O2 2_665 3.333(4) ?
Cs1 O2 12_566 3.333(4) ?
Cs1 O2 8_656 3.333(4) ?
Cs1 P1 12_566 3.6303(13) ?
Cs1 P1 2_665 3.6303(13) ?
Cs1 P1 8_656 3.6303(13) ?
Cs2 O3 12_566 3.064(4) ?
Cs2 O3 2_665 3.064(4) ?
Cs2 O3 8_656 3.064(4) ?
Cs2 O2 6_665 3.170(4) ?
Cs2 O2 3_566 3.170(4) ?
Cs2 O2 10_656 3.170(4) ?
Cs2 O4 2_665 3.306(4) ?
Cs2 O4 12_566 3.306(4) ?
Cs2 O4 8_656 3.306(4) ?
Cs2 O4 3_566 3.338(4) ?
Cs2 O4 6_665 3.338(4) ?
Cs2 O4 10_656 3.338(4) ?
Zr1 O1 9 2.119(4) ?
Zr1 O1 . 2.119(4) yes
Zr1 O1 5 2.119(4) ?
Zr1 O2 3_455 2.137(4) yes
Zr1 O2 6_554 2.137(4) ?
Zr1 O2 10_545 2.137(4) ?
Zr1 Cs2 1_444 3.9287(10) yes
Zr1 Cs1 4_645 4.0867(5) ?
Zr1 Cs1 2_564 4.0867(5) ?
Zr1 Cs1 3_456 4.0867(5) ?
Zr2 O3 4_655 2.156(4) yes
Zr2 O3 11_565 2.156(4) ?
Zr2 O3 7_556 2.156(4) ?
Zr2 O4 9 2.186(4) ?
Zr2 O4 . 2.186(4) yes
Zr2 O4 5 2.186(4) ?
Zr2 Cs2 3_466 3.9656(5) ?
Zr2 Cs2 2_664 3.9656(5) ?
Zr2 Cs2 4_646 3.9656(5) ?
Zr2 Cs1 2_664 4.6659(6) ?
Zr2 Cs1 3_466 4.6659(6) ?
Zr2 Cs1 4_646 4.6659(6) ?
P1 O2 . 1.534(4) ?
P1 O4 . 1.538(4) ?
P1 O3 . 1.540(4) ?
P1 O1 . 1.543(4) ?
P1 Cs2 3_466 3.6099(14) ?
P1 Cs1 2_664 3.6303(13) ?
P1 Cs2 2_664 3.8108(14) ?
P1 Cs1 4_645 3.9391(14) ?
O1 Cs1 4_645 3.125(4) ?
O1 Cs2 3_466 3.743(4) ?
O2 Tb1 3 2.137(4) ?
O2 Zr1 3 2.137(4) ?
O2 Cs2 3_466 3.170(4) ?
O2 Cs1 2_664 3.333(4) ?
O2 Cs1 4_645 3.640(4) ?
O3 Tb2 4_645 2.156(4) ?
O3 Zr2 4_645 2.156(4) ?
O3 Cs2 2_664 3.064(4) ?
O3 Cs1 2_664 3.663(4) ?
O4 Cs1 2_664 3.295(4) ?
O4 Cs2 2_664 3.306(4) ?
O4 Cs2 3_466 3.338(4) ?
